data_4505218
loop_
_publ_author_name
'Nayak, Malabika'
'Koner, Rajesh'
'Stoeckli-Evans, Helen'
'Mohanta, Sasankasekhar'

_publ_section_title
;
 Hydrogen-Bonded One-Dimensional Zigzag Pairs and Helical Dimers in an
 Enolic 4-Terpyridone Based Nickel(II) Dicyanamide Supramolecule
;
_journal_issue 5
_journal_name_full 'Crystal Growth &amp; Design'
_journal_page_first 1907
_journal_paper_doi 10.1021/cg050182e
_journal_volume 5
_journal_year 2005
_chemical_formula_moiety 'C30 H22 N6 Ni O2, 2(C2 N3), 2(H2 O)'
_chemical_formula_sum 'C34 H26 N12 Ni O4'
_chemical_formula_weight 725.38
_chemical_name_systematic
; 
 ? 
;
_space_group_IT_number 2
_symmetry_cell_setting triclinic
_symmetry_space_group_name_Hall '-P 1'
_symmetry_space_group_name_H-M 'P -1'
_atom_sites_solution_hydrogens geom
_atom_sites_solution_primary direct
_atom_sites_solution_secondary difmap
_audit_creation_method SHELXL-97
_cell_angle_alpha 92.143(7)
_cell_angle_beta 93.011(8)
_cell_angle_gamma 94.315(7)
_cell_formula_units_Z 2
_cell_length_a 8.7482(9)
_cell_length_b 9.0810(7)
_cell_length_c 20.5411(18)
_cell_measurement_reflns_used 11040
_cell_measurement_temperature 173(2)
_cell_measurement_theta_max 26.12
_cell_measurement_theta_min 1.99
_cell_volume 1623.6(3)
_computing_cell_refinement 'X-Area V1.17'
_computing_data_collection 'X-Area V1.17 (STOE & Cie GmbH, 2002)'
_computing_data_reduction 'X-RED32 V1.04 (STOE & Cie GmbH, 2002)'
_computing_molecular_graphics 'PLATON  (Spek, 2003)'
_computing_publication_material SHELXL-97
_computing_structure_refinement 'SHELXL-97 (Sheldrick, 1997)'
_computing_structure_solution 'SHELXS-97 (Sheldrick, 1990)'
_diffrn_ambient_temperature 173(2)
_diffrn_measured_fraction_theta_full 0.997
_diffrn_measured_fraction_theta_max 0.997
_diffrn_measurement_device_type 'STOE IPDS-2'
_diffrn_measurement_method 'rotation method'
_diffrn_radiation_monochromator graphite
_diffrn_radiation_source 'fine-focus sealed tube'
_diffrn_radiation_type MoK\a
_diffrn_radiation_wavelength 0.71073
_diffrn_reflns_av_R_equivalents 0.0531
_diffrn_reflns_av_sigmaI/netI 0.0764
_diffrn_reflns_limit_h_max 10
_diffrn_reflns_limit_h_min -10
_diffrn_reflns_limit_k_max 11
_diffrn_reflns_limit_k_min -11
_diffrn_reflns_limit_l_max 24
_diffrn_reflns_limit_l_min -24
_diffrn_reflns_number 16808
_diffrn_reflns_theta_full 25.64
_diffrn_reflns_theta_max 25.64
_diffrn_reflns_theta_min 1.99
_diffrn_standards_decay_% 0
_diffrn_standards_interval_time 0
_diffrn_standards_number 0
_exptl_absorpt_coefficient_mu 0.658
_exptl_absorpt_correction_type none
_exptl_crystal_colour red
_exptl_crystal_density_diffrn 1.484
_exptl_crystal_density_meas ?
_exptl_crystal_density_method 'not measured'
_exptl_crystal_description rod
_exptl_crystal_F_000 748
_exptl_crystal_size_max 0.29
_exptl_crystal_size_mid 0.12
_exptl_crystal_size_min 0.10
_refine_diff_density_max 0.746
_refine_diff_density_min -0.468
_refine_diff_density_rms 0.057
_refine_ls_extinction_method none
_refine_ls_goodness_of_fit_ref 0.885
_refine_ls_hydrogen_treatment mixed
_refine_ls_matrix_type full
_refine_ls_number_parameters 484
_refine_ls_number_reflns 6107
_refine_ls_number_restraints 0
_refine_ls_restrained_S_all 0.885
_refine_ls_R_factor_all 0.0677
_refine_ls_R_factor_gt 0.0394
_refine_ls_shift/su_max 0.002
_refine_ls_shift/su_mean <0.001
_refine_ls_structure_factor_coef Fsqd
_refine_ls_weighting_details 'calc w=1/[\s^2^(Fo^2^)+(0.0381P)^2^] where P=(Fo^2^+2Fc^2^)/3'
_refine_ls_weighting_scheme calc
_refine_ls_wR_factor_gt 0.0756
_refine_ls_wR_factor_ref 0.0810
_reflns_number_gt 4281
_reflns_number_total 6107
_reflns_threshold_expression I>2sigma(I)
_cod_data_source_file cg050182esi20050426_112908.cif
_cod_data_source_block Ni-py
_cod_depositor_comments
;
The following automatic conversions were performed:
'_atom_site_symetry_multiplicity' tag replaced with
'_atom_site_symmetry_multiplicity'.

Automatic conversion script
Id: cif_correct_tags 1440 2010-10-19 06:21:57Z saulius 

The following automatic conversions were performed:

'_exptl_crystal_density_meas' value 'none' was changed to '?' - the
value is perceived as not measured.

Automatic conversion script
Id: cif_fix_values 3008 2015-01-20 13:52:24Z robertas 
;
_cod_database_code 4505218

loop_
_symmetry_equiv_pos_as_xyz
'x, y, z'
'-x, -y, -z'

loop_
_atom_site_label
_atom_site_type_symbol
_atom_site_fract_x
_atom_site_fract_y
_atom_site_fract_z
_atom_site_U_iso_or_equiv
_atom_site_adp_type
_atom_site_occupancy
_atom_site_symmetry_multiplicity
_atom_site_calc_flag
_atom_site_refinement_flags
Ni1 Ni 0.12786(4) 0.16069(4) 0.252998(16) 0.02039(10) Uani 1 1 d .
O1 O 0.0554(3) 0.2967(3) -0.03302(10) 0.0468(6) Uani 1 1 d .
H1A H 0.125(4) 0.256(4) -0.0583(17) 0.059(11) Uiso 1 1 d .
O2 O 0.2560(2) -0.1028(2) 0.51359(8) 0.0296(5) Uani 1 1 d .
H2A H 0.196(4) -0.179(4) 0.5220(17) 0.063(12) Uiso 1 1 d .
N1 N 0.2036(2) -0.0332(2) 0.20784(10) 0.0227(5) Uani 1 1 d .
N2 N 0.1034(2) 0.2015(2) 0.15904(10) 0.0231(5) Uani 1 1 d .
N3 N 0.0497(2) 0.3744(2) 0.25653(10) 0.0233(5) Uani 1 1 d .
N4 N 0.3537(2) 0.2469(2) 0.27858(10) 0.0235(5) Uani 1 1 d .
N5 N 0.1543(2) 0.1028(2) 0.34492(10) 0.0204(5) Uani 1 1 d .
N6 N -0.0908(2) 0.0598(2) 0.27005(9) 0.0215(5) Uani 1 1 d .
C1 C 0.2537(3) -0.1516(3) 0.23662(13) 0.0256(6) Uani 1 1 d .
H1 H 0.2493 -0.1566 0.2826 0.031 Uiso 1 1 calc R
C2 C 0.3116(3) -0.2669(3) 0.20259(14) 0.0324(7) Uani 1 1 d .
H2 H 0.3468 -0.3489 0.2248 0.039 Uiso 1 1 calc R
C3 C 0.3176(3) -0.2613(3) 0.13588(15) 0.0367(7) Uani 1 1 d .
H3 H 0.3572 -0.3390 0.1112 0.044 Uiso 1 1 calc R
C4 C 0.2645(3) -0.1400(3) 0.10558(14) 0.0328(7) Uani 1 1 d .
H4 H 0.2667 -0.1338 0.0596 0.039 Uiso 1 1 calc R
C5 C 0.2085(3) -0.0280(3) 0.14229(12) 0.0247(6) Uani 1 1 d .
C6 C 0.1476(3) 0.1052(3) 0.11406(12) 0.0249(6) Uani 1 1 d .
C7 C 0.1364(3) 0.1323(3) 0.04837(13) 0.0306(7) Uani 1 1 d .
H7 H 0.1708 0.0648 0.0169 0.037 Uiso 1 1 calc R
C8 C 0.0730(3) 0.2620(3) 0.02937(12) 0.0325(7) Uani 1 1 d .
C9 C 0.0242(3) 0.3598(3) 0.07656(13) 0.0320(7) Uani 1 1 d .
H9 H -0.0221 0.4467 0.0643 0.038 Uiso 1 1 calc R
C10 C 0.0447(3) 0.3278(3) 0.14120(12) 0.0231(6) Uani 1 1 d .
C11 C 0.0097(3) 0.4249(3) 0.19692(12) 0.0224(6) Uani 1 1 d .
C12 C -0.0540(3) 0.5583(3) 0.19033(13) 0.0272(6) Uani 1 1 d .
H12 H -0.0832 0.5904 0.1483 0.033 Uiso 1 1 calc R
C13 C -0.0748(3) 0.6445(3) 0.24523(14) 0.0300(7) Uani 1 1 d .
H13 H -0.1193 0.7362 0.2415 0.036 Uiso 1 1 calc R
C14 C -0.0305(3) 0.5965(3) 0.30544(14) 0.0300(7) Uani 1 1 d .
H14 H -0.0416 0.6554 0.3439 0.036 Uiso 1 1 calc R
C15 C 0.0304(3) 0.4607(3) 0.30901(13) 0.0265(6) Uani 1 1 d .
H15 H 0.0600 0.4273 0.3508 0.032 Uiso 1 1 calc R
C16 C 0.4455(3) 0.3316(3) 0.24265(13) 0.0287(6) Uani 1 1 d .
H16 H 0.4127 0.3481 0.1989 0.034 Uiso 1 1 calc R
C17 C 0.5859(3) 0.3956(3) 0.26682(14) 0.0352(7) Uani 1 1 d .
H17 H 0.6490 0.4548 0.2402 0.042 Uiso 1 1 calc R
C18 C 0.6327(3) 0.3722(3) 0.33024(14) 0.0363(7) Uani 1 1 d .
H18 H 0.7283 0.4165 0.3482 0.044 Uiso 1 1 calc R
C19 C 0.5406(3) 0.2843(3) 0.36752(13) 0.0308(7) Uani 1 1 d .
H19 H 0.5716 0.2668 0.4114 0.037 Uiso 1 1 calc R
C20 C 0.4024(3) 0.2220(3) 0.34020(12) 0.0231(6) Uani 1 1 d .
C21 C 0.2940(3) 0.1257(3) 0.37576(12) 0.0217(6) Uani 1 1 d .
C22 C 0.3300(3) 0.0582(3) 0.43303(12) 0.0238(6) Uani 1 1 d .
H22 H 0.4288 0.0762 0.4546 0.029 Uiso 1 1 calc R
C23 C 0.2181(3) -0.0372(3) 0.45866(12) 0.0236(6) Uani 1 1 d .
C24 C 0.0728(3) -0.0587(3) 0.42657(11) 0.0226(6) Uani 1 1 d .
H24 H -0.0055 -0.1218 0.4437 0.027 Uiso 1 1 calc R
C25 C 0.0451(3) 0.0130(3) 0.36988(12) 0.0210(6) Uani 1 1 d .
C26 C -0.1005(3) -0.0003(3) 0.32886(11) 0.0203(5) Uani 1 1 d .
C27 C -0.2357(3) -0.0709(3) 0.34758(12) 0.0250(6) Uani 1 1 d .
H27 H -0.2402 -0.1135 0.3890 0.030 Uiso 1 1 calc R
C28 C -0.3647(3) -0.0787(3) 0.30510(13) 0.0293(6) Uani 1 1 d .
H28 H -0.4588 -0.1266 0.3171 0.035 Uiso 1 1 calc R
C29 C -0.3547(3) -0.0163(3) 0.24549(13) 0.0285(6) Uani 1 1 d .
H29 H -0.4419 -0.0201 0.2157 0.034 Uiso 1 1 calc R
C30 C -0.2160(3) 0.0523(3) 0.22937(12) 0.0246(6) Uani 1 1 d .
H30 H -0.2095 0.0955 0.1881 0.030 Uiso 1 1 calc R
N30 N 0.5209(3) 0.6686(4) 0.46444(13) 0.0588(9) Uani 1 1 d .
N31 N 0.7908(3) 0.6117(3) 0.47068(14) 0.0510(7) Uani 1 1 d .
N32 N 0.3469(4) 0.6638(4) 0.36797(15) 0.0597(9) Uani 1 1 d .
C31 C 0.6621(4) 0.6362(4) 0.46461(15) 0.0405(8) Uani 1 1 d .
C32 C 0.4326(4) 0.6624(3) 0.41130(15) 0.0367(7) Uani 1 1 d .
N40 N 0.5281(6) 0.2839(5) 0.0469(3) 0.1222(19) Uani 1 1 d .
N41 N 0.5920(4) 0.5220(4) 0.10406(18) 0.0674(9) Uani 1 1 d .
N42 N 0.6430(5) 0.0584(4) 0.07039(16) 0.0741(11) Uani 1 1 d .
C41 C 0.5681(5) 0.4099(5) 0.0785(2) 0.0590(10) Uani 1 1 d .
C42 C 0.5929(4) 0.1665(4) 0.06237(16) 0.0500(9) Uani 1 1 d .
O1W O 0.7539(3) 0.8002(3) 0.10997(11) 0.0489(6) Uani 1 1 d .
H1WA H 0.711(5) 0.876(5) 0.094(2) 0.084(15) Uiso 1 1 d .
H1WB H 0.680(7) 0.712(7) 0.107(2) 0.13(2) Uiso 1 1 d .
O2W O 0.0770(3) 0.6707(3) 0.54169(11) 0.0390(6) Uani 1 1 d .
H2WA H 0.118(6) 0.585(6) 0.533(2) 0.094(17) Uiso 1 1 d .
H2WB H -0.003(5) 0.654(5) 0.5215(19) 0.072(15) Uiso 1 1 d .

loop_
_atom_site_aniso_label
_atom_site_aniso_U_11
_atom_site_aniso_U_22
_atom_site_aniso_U_33
_atom_site_aniso_U_23
_atom_site_aniso_U_13
_atom_site_aniso_U_12
Ni1 0.01738(18) 0.0224(2) 0.02146(17) 0.00443(13) -0.00082(12) 0.00149(13)
O1 0.0731(17) 0.0509(15) 0.0204(10) 0.0096(10) 0.0030(11) 0.0272(13)
O2 0.0307(11) 0.0347(13) 0.0235(10) 0.0110(9) -0.0040(8) 0.0014(9)
N1 0.0161(11) 0.0243(13) 0.0280(12) 0.0049(10) -0.0006(9) 0.0028(9)
N2 0.0215(12) 0.0231(13) 0.0251(11) 0.0029(10) 0.0012(9) 0.0040(10)
N3 0.0198(11) 0.0265(13) 0.0236(11) 0.0032(9) 0.0015(9) 0.0002(9)
N4 0.0186(12) 0.0250(13) 0.0270(12) 0.0042(9) 0.0010(9) 0.0014(9)
N5 0.0165(11) 0.0213(12) 0.0230(11) 0.0014(9) -0.0005(9) 0.0005(9)
N6 0.0189(12) 0.0241(13) 0.0218(11) 0.0031(9) 0.0000(9) 0.0025(9)
C1 0.0201(14) 0.0282(16) 0.0285(14) 0.0068(12) -0.0012(11) 0.0017(12)
C2 0.0265(16) 0.0250(17) 0.0467(18) 0.0090(13) -0.0003(13) 0.0062(12)
C3 0.0336(17) 0.0299(18) 0.0478(18) -0.0012(14) 0.0046(14) 0.0111(13)
C4 0.0370(17) 0.0331(18) 0.0296(15) 0.0010(13) 0.0042(12) 0.0103(13)
C5 0.0215(14) 0.0242(15) 0.0287(14) 0.0043(11) 0.0004(11) 0.0033(11)
C6 0.0245(14) 0.0255(16) 0.0248(14) 0.0017(12) 0.0011(11) 0.0033(12)
C7 0.0370(17) 0.0302(17) 0.0253(14) 0.0006(12) 0.0017(12) 0.0084(13)
C8 0.0415(18) 0.0347(18) 0.0224(14) 0.0068(12) -0.0002(12) 0.0080(14)
C9 0.0386(18) 0.0330(18) 0.0262(15) 0.0069(13) 0.0003(12) 0.0119(13)
C10 0.0184(14) 0.0230(15) 0.0280(14) 0.0039(11) -0.0001(11) 0.0020(11)
C11 0.0205(14) 0.0222(15) 0.0247(13) 0.0031(11) 0.0025(10) 0.0002(11)
C12 0.0242(15) 0.0261(16) 0.0326(15) 0.0082(12) 0.0037(11) 0.0049(12)
C13 0.0278(16) 0.0217(16) 0.0414(17) 0.0041(13) 0.0061(13) 0.0032(12)
C14 0.0284(16) 0.0272(17) 0.0344(16) -0.0027(13) 0.0060(12) 0.0008(13)
C15 0.0238(15) 0.0290(16) 0.0271(14) 0.0033(12) 0.0034(11) 0.0015(12)
C16 0.0246(15) 0.0311(17) 0.0304(14) 0.0075(12) 0.0014(11) -0.0012(12)
C17 0.0261(16) 0.0366(19) 0.0424(17) 0.0049(14) 0.0092(13) -0.0078(13)
C18 0.0234(16) 0.043(2) 0.0402(17) 0.0031(14) -0.0011(13) -0.0096(14)
C19 0.0198(15) 0.0389(18) 0.0326(15) 0.0021(13) -0.0033(11) -0.0027(13)
C20 0.0193(14) 0.0225(15) 0.0275(13) 0.0013(11) 0.0014(11) 0.0021(11)
C21 0.0190(14) 0.0214(15) 0.0245(13) -0.0014(11) -0.0021(10) 0.0030(11)
C22 0.0219(14) 0.0239(15) 0.0250(13) 0.0006(11) -0.0038(11) 0.0023(11)
C23 0.0266(15) 0.0239(15) 0.0206(13) 0.0018(11) -0.0016(11) 0.0043(11)
C24 0.0207(14) 0.0260(15) 0.0212(12) 0.0027(11) 0.0010(10) 0.0017(11)
C25 0.0198(14) 0.0201(14) 0.0230(13) -0.0004(11) 0.0015(10) 0.0022(11)
C26 0.0183(13) 0.0205(14) 0.0217(12) -0.0008(10) -0.0029(10) 0.0024(11)
C27 0.0226(14) 0.0268(16) 0.0257(13) 0.0014(11) 0.0026(11) 0.0015(11)
C28 0.0182(14) 0.0340(17) 0.0350(15) 0.0014(13) 0.0003(11) -0.0007(12)
C29 0.0184(15) 0.0332(17) 0.0329(15) 0.0006(12) -0.0052(11) 0.0010(12)
C30 0.0221(15) 0.0267(16) 0.0251(13) 0.0054(11) -0.0049(11) 0.0045(12)
N30 0.0365(17) 0.092(3) 0.0487(17) -0.0173(16) -0.0081(13) 0.0244(16)
N31 0.0323(17) 0.056(2) 0.0639(19) 0.0056(15) -0.0091(13) 0.0061(14)
N32 0.0445(19) 0.077(2) 0.0577(19) 0.0169(17) -0.0089(15) 0.0078(16)
C31 0.041(2) 0.0379(19) 0.0420(18) -0.0011(14) -0.0045(14) 0.0041(15)
C32 0.0335(18) 0.0368(19) 0.0407(17) 0.0080(14) 0.0021(15) 0.0047(14)
N40 0.143(4) 0.046(3) 0.170(4) -0.003(3) -0.083(4) 0.033(3)
N41 0.070(2) 0.045(2) 0.091(3) 0.0056(19) 0.0130(19) 0.0239(18)
N42 0.118(3) 0.044(2) 0.060(2) -0.0023(16) -0.0249(19) 0.030(2)
C41 0.056(3) 0.043(3) 0.082(3) 0.017(2) 0.006(2) 0.022(2)
C42 0.065(3) 0.043(2) 0.0418(19) 0.0060(16) -0.0048(17) 0.0081(19)
O1W 0.0725(18) 0.0404(15) 0.0374(12) 0.0048(11) 0.0074(11) 0.0228(14)
O2W 0.0354(14) 0.0370(15) 0.0434(13) 0.0100(10) -0.0065(11) -0.0039(11)

loop_
_atom_type_symbol
_atom_type_description
_atom_type_scat_dispersion_real
_atom_type_scat_dispersion_imag
_atom_type_scat_source
C C 0.0033 0.0016 'International Tables Vol C Tables 4.2.6.8 and 6.1.1.4'
H H 0.0000 0.0000 'International Tables Vol C Tables 4.2.6.8 and 6.1.1.4'
N N 0.0061 0.0033 'International Tables Vol C Tables 4.2.6.8 and 6.1.1.4'
Ni Ni 0.3393 1.1124 'International Tables Vol C Tables 4.2.6.8 and 6.1.1.4'
O O 0.0106 0.0060 'International Tables Vol C Tables 4.2.6.8 and 6.1.1.4'

loop_
_geom_angle_atom_site_label_1
_geom_angle_atom_site_label_2
_geom_angle_atom_site_label_3
_geom_angle
N2 Ni1 N5 175.33(10)
N2 Ni1 N4 102.95(8)
N5 Ni1 N4 78.17(8)
N2 Ni1 N3 78.31(9)
N5 Ni1 N3 106.26(9)
N4 Ni1 N3 90.92(8)
N2 Ni1 N6 101.43(8)
N5 Ni1 N6 77.63(8)
N4 Ni1 N6 155.59(8)
N3 Ni1 N6 92.79(8)
N2 Ni1 N1 77.77(9)
N5 Ni1 N1 97.68(8)
N4 Ni1 N1 92.49(8)
N3 Ni1 N1 156.01(8)
N6 Ni1 N1 93.84(8)
C8 O1 H1A 112(2)
C23 O2 H2A 115(2)
C1 N1 C5 118.1(2)
C1 N1 Ni1 127.98(18)
C5 N1 Ni1 113.79(17)
C6 N2 C10 120.6(2)
C6 N2 Ni1 120.08(17)
C10 N2 Ni1 119.28(18)
C15 N3 C11 117.9(2)
C15 N3 Ni1 128.21(17)
C11 N3 Ni1 113.88(17)
C16 N4 C20 118.3(2)
C16 N4 Ni1 127.16(17)
C20 N4 Ni1 114.28(16)
C25 N5 C21 120.1(2)
C25 N5 Ni1 119.36(17)
C21 N5 Ni1 118.73(16)
C30 N6 C26 118.9(2)
C30 N6 Ni1 126.72(16)
C26 N6 Ni1 114.34(16)
N1 C1 C2 123.0(2)
N1 C1 H1 118.5
C2 C1 H1 118.5
C3 C2 C1 119.0(3)
C3 C2 H2 120.5
C1 C2 H2 120.5
C2 C3 C4 118.5(3)
C2 C3 H3 120.8
C4 C3 H3 120.8
C5 C4 C3 119.9(3)
C5 C4 H4 120.1
C3 C4 H4 120.1
N1 C5 C4 121.6(2)
N1 C5 C6 114.7(2)
C4 C5 C6 123.7(2)
N2 C6 C7 121.5(2)
N2 C6 C5 113.4(2)
C7 C6 C5 125.1(3)
C6 C7 C8 118.2(3)
C6 C7 H7 120.9
C8 C7 H7 120.9
O1 C8 C9 117.7(3)
O1 C8 C7 122.5(3)
C9 C8 C7 119.8(2)
C10 C9 C8 118.6(3)
C10 C9 H9 120.7
C8 C9 H9 120.7
N2 C10 C9 121.3(3)
N2 C10 C11 113.7(2)
C9 C10 C11 125.1(2)
N3 C11 C12 121.7(2)
N3 C11 C10 114.5(2)
C12 C11 C10 123.8(2)
C13 C12 C11 119.4(2)
C13 C12 H12 120.3
C11 C12 H12 120.3
C14 C13 C12 119.3(3)
C14 C13 H13 120.3
C12 C13 H13 120.3
C13 C14 C15 118.6(3)
C13 C14 H14 120.7
C15 C14 H14 120.7
N3 C15 C14 123.0(2)
N3 C15 H15 118.5
C14 C15 H15 118.5
N4 C16 C17 122.4(3)
N4 C16 H16 118.8
C17 C16 H16 118.8
C18 C17 C16 118.7(3)
C18 C17 H17 120.7
C16 C17 H17 120.7
C19 C18 C17 119.6(3)
C19 C18 H18 120.2
C17 C18 H18 120.2
C18 C19 C20 118.9(3)
C18 C19 H19 120.6
C20 C19 H19 120.6
N4 C20 C19 122.1(2)
N4 C20 C21 114.4(2)
C19 C20 C21 123.5(2)
N5 C21 C22 121.6(2)
N5 C21 C20 113.1(2)
C22 C21 C20 125.1(2)
C21 C22 C23 118.5(2)
C21 C22 H22 120.7
C23 C22 H22 120.7
O2 C23 C22 117.5(2)
O2 C23 C24 123.2(2)
C22 C23 C24 119.3(2)
C25 C24 C23 118.9(2)
C25 C24 H24 120.5
C23 C24 H24 120.5
N5 C25 C24 121.5(2)
N5 C25 C26 112.5(2)
C24 C25 C26 126.0(2)
N6 C26 C27 121.6(2)
N6 C26 C25 114.6(2)
C27 C26 C25 123.8(2)
C26 C27 C28 119.2(2)
C26 C27 H27 120.4
C28 C27 H27 120.4
C29 C28 C27 119.1(2)
C29 C28 H28 120.5
C27 C28 H28 120.5
C28 C29 C30 119.1(2)
C28 C29 H29 120.4
C30 C29 H29 120.4
N6 C30 C29 122.1(2)
N6 C30 H30 118.9
C29 C30 H30 118.9
C31 N30 C32 122.2(3)
N31 C31 N30 173.8(4)
N32 C32 N30 173.9(4)
C42 N40 C41 120.2(4)
N41 C41 N40 174.7(5)
N42 C42 N40 173.3(4)
H1WA O1W H1WB 111(4)
H2WA O2W H2WB 99(4)

loop_
_geom_bond_atom_site_label_1
_geom_bond_atom_site_label_2
_geom_bond_distance
Ni1 N2 1.982(2)
Ni1 N5 1.985(2)
Ni1 N4 2.102(2)
Ni1 N3 2.106(2)
Ni1 N6 2.110(2)
Ni1 N1 2.126(2)
O1 C8 1.335(3)
O1 H1A 0.91(4)
O2 C23 1.334(3)
O2 H2A 0.86(4)
N1 C1 1.337(3)
N1 C5 1.352(3)
N2 C6 1.340(3)
N2 C10 1.347(3)
N3 C15 1.334(3)
N3 C11 1.361(3)
N4 C16 1.339(3)
N4 C20 1.347(3)
N5 C25 1.344(3)
N5 C21 1.345(3)
N6 C30 1.339(3)
N6 C26 1.348(3)
C1 C2 1.379(4)
C1 H1 0.9500
C2 C3 1.377(4)
C2 H2 0.9500
C3 C4 1.384(4)
C3 H3 0.9500
C4 C5 1.378(4)
C4 H4 0.9500
C5 C6 1.484(4)
C6 C7 1.380(3)
C7 C8 1.399(4)
C7 H7 0.9500
C8 C9 1.395(4)
C9 C10 1.375(3)
C9 H9 0.9500
C10 C11 1.478(4)
C11 C12 1.379(4)
C12 C13 1.376(4)
C12 H12 0.9500
C13 C14 1.373(4)
C13 H13 0.9500
C14 C15 1.383(4)
C14 H14 0.9500
C15 H15 0.9500
C16 C17 1.378(4)
C16 H16 0.9500
C17 C18 1.374(4)
C17 H17 0.9500
C18 C19 1.373(4)
C18 H18 0.9500
C19 C20 1.377(4)
C19 H19 0.9500
C20 C21 1.481(3)
C21 C22 1.379(3)
C22 C23 1.395(4)
C22 H22 0.9500
C23 C24 1.397(4)
C24 C25 1.374(3)
C24 H24 0.9500
C25 C26 1.484(3)
C26 C27 1.382(3)
C27 C28 1.386(4)
C27 H27 0.9500
C28 C29 1.373(4)
C28 H28 0.9500
C29 C30 1.383(4)
C29 H29 0.9500
C30 H30 0.9500
N30 C31 1.291(4)
N30 C32 1.300(4)
N31 C31 1.165(4)
N32 C32 1.134(4)
N40 C41 1.309(6)
N40 C42 1.288(5)
N41 C41 1.127(5)
N42 C42 1.119(4)
O1W H1WA 0.88(5)
O1W H1WB 0.99(6)
O2W H2WA 0.90(5)
O2W H2WB 0.79(5)

loop_
_geom_hbond_atom_site_label_D
_geom_hbond_atom_site_label_H
_geom_hbond_atom_site_label_A
_geom_hbond_distance_DH
_geom_hbond_distance_HA
_geom_hbond_distance_DA
_geom_hbond_angle_DHA
_geom_hbond_site_symmetry_A
_geom_hbond_publ_flag
O1W H1WA N42 0.88(4) 1.87(5) 2.739(5) 170(4) 1_565 yes
O1 H1A O1W 0.91(4) 1.63(4) 2.540(4) 173(3) 2_665 yes
O1W H1WB N41 0.99(6) 1.83(6) 2.797(5) 164(6) . yes
O2 H2A O2W 0.87(4) 1.73(4) 2.591(3) 178(4) 1_545 yes
O2W H2WA N31 0.90(5) 2.01(5) 2.900(4) 171(4) 2_666 yes
O2W H2WB N31 0.80(4) 2.04(4) 2.835(4) 179(7) 1_455 yes
C1 H1 N32 0.9500 2.5900 3.327(4) 134.00 1_545 yes
C3 H3 N41 0.9500 2.5000 3.293(4) 141.00 1_545 yes
C9 H9 O1 0.9500 2.4700 3.389(4) 162.00 2_565 yes

loop_
_geom_torsion_atom_site_label_1
_geom_torsion_atom_site_label_2
_geom_torsion_atom_site_label_3
_geom_torsion_atom_site_label_4
_geom_torsion
N2 Ni1 N1 C1 -179.7(2)
N5 Ni1 N1 C1 -0.8(2)
N4 Ni1 N1 C1 77.6(2)
N3 Ni1 N1 C1 175.5(2)
N6 Ni1 N1 C1 -78.8(2)
N2 Ni1 N1 C5 4.55(17)
N5 Ni1 N1 C5 -176.56(17)
N4 Ni1 N1 C5 -98.17(18)
N3 Ni1 N1 C5 -0.3(3)
N6 Ni1 N1 C5 105.43(18)
N4 Ni1 N2 C6 86.5(2)
N3 Ni1 N2 C6 174.7(2)
N6 Ni1 N2 C6 -94.8(2)
N1 Ni1 N2 C6 -3.29(19)
N4 Ni1 N2 C10 -92.4(2)
N3 Ni1 N2 C10 -4.12(19)
N6 Ni1 N2 C10 86.4(2)
N1 Ni1 N2 C10 177.9(2)
N2 Ni1 N3 C15 -176.8(2)
N5 Ni1 N3 C15 4.1(2)
N4 Ni1 N3 C15 -73.8(2)
N6 Ni1 N3 C15 82.1(2)
N1 Ni1 N3 C15 -172.0(2)
N2 Ni1 N3 C11 5.72(17)
N5 Ni1 N3 C11 -173.30(16)
N4 Ni1 N3 C11 108.76(17)
N6 Ni1 N3 C11 -95.38(17)
N1 Ni1 N3 C11 10.5(3)
N2 Ni1 N4 C16 10.8(3)
N5 Ni1 N4 C16 -173.9(3)
N3 Ni1 N4 C16 -67.5(2)
N6 Ni1 N4 C16 -166.3(2)
N1 Ni1 N4 C16 88.8(2)
N2 Ni1 N4 C20 -175.14(18)
N5 Ni1 N4 C20 0.22(18)
N3 Ni1 N4 C20 106.64(19)
N6 Ni1 N4 C20 7.8(3)
N1 Ni1 N4 C20 -97.12(19)
N4 Ni1 N5 C25 -172.3(2)
N3 Ni1 N5 C25 100.2(2)
N6 Ni1 N5 C25 10.92(19)
N1 Ni1 N5 C25 -81.3(2)
N4 Ni1 N5 C21 -7.40(19)
N3 Ni1 N5 C21 -94.9(2)
N6 Ni1 N5 C21 175.8(2)
N1 Ni1 N5 C21 83.5(2)
N2 Ni1 N6 C30 -10.2(2)
N5 Ni1 N6 C30 174.4(2)
N4 Ni1 N6 C30 166.8(2)
N3 Ni1 N6 C30 68.4(2)
N1 Ni1 N6 C30 -88.5(2)
N2 Ni1 N6 C26 170.64(18)
N5 Ni1 N6 C26 -4.68(18)
N4 Ni1 N6 C26 -12.3(3)
N3 Ni1 N6 C26 -110.72(18)
N1 Ni1 N6 C26 92.35(18)
C5 N1 C1 C2 0.9(4)
Ni1 N1 C1 C2 -174.8(2)
N1 C1 C2 C3 -0.5(4)
C1 C2 C3 C4 -0.2(4)
C2 C3 C4 C5 0.5(4)
C1 N1 C5 C4 -0.6(4)
Ni1 N1 C5 C4 175.6(2)
C1 N1 C5 C6 178.7(2)
Ni1 N1 C5 C6 -5.1(3)
C3 C4 C5 N1 0.0(4)
C3 C4 C5 C6 -179.2(3)
C10 N2 C6 C7 0.8(4)
Ni1 N2 C6 C7 -178.1(2)
C10 N2 C6 C5 -179.6(2)
Ni1 N2 C6 C5 1.6(3)
N1 C5 C6 N2 2.6(3)
C4 C5 C6 N2 -178.2(3)
N1 C5 C6 C7 -177.8(3)
C4 C5 C6 C7 1.4(4)
N2 C6 C7 C8 -1.9(4)
C5 C6 C7 C8 178.6(3)
C6 C7 C8 O1 -179.0(3)
C6 C7 C8 C9 0.4(4)
O1 C8 C9 C10 -178.5(3)
C7 C8 C9 C10 2.1(4)
C6 N2 C10 C9 1.9(4)
Ni1 N2 C10 C9 -179.3(2)
C6 N2 C10 C11 -176.9(2)
Ni1 N2 C10 C11 1.9(3)
C8 C9 C10 N2 -3.3(4)
C8 C9 C10 C11 175.4(3)
C15 N3 C11 C12 -2.3(4)
Ni1 N3 C11 C12 175.41(19)
C15 N3 C11 C10 175.9(2)
Ni1 N3 C11 C10 -6.4(3)
N2 C10 C11 N3 3.2(3)
C9 C10 C11 N3 -175.5(3)
N2 C10 C11 C12 -178.7(2)
C9 C10 C11 C12 2.6(4)
N3 C11 C12 C13 1.4(4)
C10 C11 C12 C13 -176.6(2)
C11 C12 C13 C14 0.5(4)
C12 C13 C14 C15 -1.5(4)
C11 N3 C15 C14 1.3(4)
Ni1 N3 C15 C14 -176.1(2)
C13 C14 C15 N3 0.6(4)
C20 N4 C16 C17 -1.1(4)
Ni1 N4 C16 C17 172.8(2)
N4 C16 C17 C18 -0.3(5)
C16 C17 C18 C19 1.0(5)
C17 C18 C19 C20 -0.2(5)
C16 N4 C20 C19 2.0(4)
Ni1 N4 C20 C19 -172.7(2)
C16 N4 C20 C21 -179.2(2)
Ni1 N4 C20 C21 6.1(3)
C18 C19 C20 N4 -1.3(4)
C18 C19 C20 C21 -180.0(3)
C25 N5 C21 C22 0.3(4)
Ni1 N5 C21 C22 -164.5(2)
C25 N5 C21 C20 177.4(2)
Ni1 N5 C21 C20 12.6(3)
N4 C20 C21 N5 -11.9(3)
C19 C20 C21 N5 166.8(3)
N4 C20 C21 C22 165.0(2)
C19 C20 C21 C22 -16.2(4)
N5 C21 C22 C23 0.7(4)
C20 C21 C22 C23 -176.0(3)
C21 C22 C23 O2 179.1(2)
C21 C22 C23 C24 -1.4(4)
O2 C23 C24 C25 -179.4(2)
C22 C23 C24 C25 1.1(4)
C21 N5 C25 C24 -0.7(4)
Ni1 N5 C25 C24 164.01(19)
C21 N5 C25 C26 -179.3(2)
Ni1 N5 C25 C26 -14.6(3)
C23 C24 C25 N5 -0.1(4)
C23 C24 C25 C26 178.3(3)
C30 N6 C26 C27 0.9(4)
Ni1 N6 C26 C27 -179.9(2)
C30 N6 C26 C25 179.5(2)
Ni1 N6 C26 C25 -1.3(3)
N5 C25 C26 N6 9.8(3)
C24 C25 C26 N6 -168.7(2)
N5 C25 C26 C27 -171.7(2)
C24 C25 C26 C27 9.8(4)
N6 C26 C27 C28 -0.7(4)
C25 C26 C27 C28 -179.1(3)
C26 C27 C28 C29 0.1(4)
C27 C28 C29 C30 0.2(4)
C26 N6 C30 C29 -0.6(4)
Ni1 N6 C30 C29 -179.7(2)
C28 C29 C30 N6 0.1(4)
